data_4335953
loop_
_publ_author_name
'Wai-Man Cheung'
'Enrique Kwan Huang'
'Jun Zhu'
'Xiao-Yi Yi'
'Herman H. Y. Sung'
'Ian D. Williams'
'Wa-Hung Leung'

_publ_contact_author_name
;
;
_publ_section_title
;
 Facile \h5-\h1 Ring Slippage of the Cycloolefin Ligands in Osmocene and
 Bis(\h5-indenyl)ruthenium(II)
;
_journal_name_full 'Inorganic Chemistry'
_journal_page_first 10449
_journal_page_last 10455
_journal_paper_doi 10.1021/ic401289k
_journal_volume 52
_journal_year 2013
_chemical_formula_moiety 'C52 H84 Cl4 Co2 N2 O18 P6 Ru3, C H2 Cl2, 0.75(C6H14)'
_chemical_formula_sum 'C57.5 H96.5 Cl6 Co2 N2 O18 P6 Ru3'
_chemical_formula_weight 1923.46
_chemical_name_systematic
;
 ? 
;
_space_group_IT_number 14
_space_group_name_Hall '-P 2yn'
_symmetry_cell_setting monoclinic
_symmetry_space_group_name_Hall '-P 2yn'
_symmetry_space_group_name_H-M 'P 1 21/n 1'
_atom_sites_solution_hydrogens geom
_atom_sites_solution_primary direct
_atom_sites_solution_secondary difmap
_audit_creation_date 2012-05-14
_audit_creation_method
;
  Olex2 1.2-beta
  (compiled May  2 2012 11:17:23, GUI svn.r4217)
;
_cell_angle_alpha 90.00
_cell_angle_beta 97.010(2)
_cell_angle_gamma 90.00
_cell_formula_units_Z 4
_cell_length_a 14.3744(3)
_cell_length_b 18.0585(3)
_cell_length_c 31.6395(7)
_cell_measurement_reflns_used 10301
_cell_measurement_temperature 173.00(14)
_cell_measurement_theta_max 28.2648
_cell_measurement_theta_min 2.9985
_cell_volume 8151.6(3)
_computing_cell_refinement
;
CrysAlisPro, Agilent Technologies,
Version 1.171.35.19 (release 27-10-2011 CrysAlis171 .NET)
(compiled Oct 27 2011,15:02:11)
;
_computing_data_collection
;
CrysAlisPro, Agilent Technologies,
Version 1.171.35.19 (release 27-10-2011 CrysAlis171 .NET)
(compiled Oct 27 2011,15:02:11)
;
_computing_data_reduction
;
CrysAlisPro, Agilent Technologies,
Version 1.171.35.19 (release 27-10-2011 CrysAlis171 .NET)
(compiled Oct 27 2011,15:02:11)
;
_computing_molecular_graphics
;
O. V. Dolomanov, L. J. Bourhis, R. J. Gildea, J. A. K. Howard and H. Puschmann,
OLEX2: a complete structure solution, refinement and analysis program.
J. Appl. Cryst. (2009). 42, 339-341.
;
_computing_publication_material
;
O. V. Dolomanov, L. J. Bourhis, R. J. Gildea, J. A. K. Howard and H. Puschmann,
OLEX2: a complete structure solution, refinement and analysis program.
J. Appl. Cryst. (2009). 42, 339-341.
;
_computing_structure_refinement
;
XL, G.M. Sheldrick, Acta Cryst.
(2008). A64, 112-122
;
_computing_structure_solution
;
XS, G.M. Sheldrick, Acta Cryst.
(2008). A64, 112-122
;
_diffrn_ambient_temperature 173.00(14)
_diffrn_detector_area_resol_mean 15.9578
_diffrn_measured_fraction_theta_full 0.986
_diffrn_measured_fraction_theta_max 0.986
_diffrn_measurement_details
;
  1 omega -113.00  -62.00   0.6000   30.0000
omega____ theta____ kappa____ phi______ frames
    -      -24.9642 -178.0000 -180.0000 85

  2 omega  -50.00   37.00   0.6000   30.0000
omega____ theta____ kappa____ phi______ frames
    -      -24.9642   57.0000 -120.0000 145

  3 omega  -45.00   12.00   0.6000   30.0000
omega____ theta____ kappa____ phi______ frames
    -      -24.9642  -77.0000   90.0000 95

  4 omega -107.00   -5.60   0.6000   30.0000
omega____ theta____ kappa____ phi______ frames
    -      -24.9642  -19.0000  -60.0000 169

  5 omega  -99.00  -63.00   0.6000   30.0000
omega____ theta____ kappa____ phi______ frames
    -      -24.9642  -57.0000 -150.0000 60
;
_diffrn_measurement_device 'kappa diffractometer'
_diffrn_measurement_device_type 'Xcalibur, Sapphire3, Gemini ultra'
_diffrn_measurement_method '\w scans'
_diffrn_orient_matrix_UB_11 -0.0178790000
_diffrn_orient_matrix_UB_12 -0.0326340000
_diffrn_orient_matrix_UB_13 0.0085444000
_diffrn_orient_matrix_UB_21 0.0110289000
_diffrn_orient_matrix_UB_22 -0.0203736000
_diffrn_orient_matrix_UB_23 -0.0178947000
_diffrn_orient_matrix_UB_31 0.0450521000
_diffrn_orient_matrix_UB_32 -0.0079441000
_diffrn_orient_matrix_UB_33 0.0108153000
_diffrn_radiation_monochromator mirror
_diffrn_radiation_probe x-ray
_diffrn_radiation_type MoK\a
_diffrn_radiation_wavelength 0.7107
_diffrn_reflns_av_R_equivalents 0.0587
_diffrn_reflns_av_unetI/netI 0.0684
_diffrn_reflns_limit_h_max 17
_diffrn_reflns_limit_h_min -17
_diffrn_reflns_limit_k_max 21
_diffrn_reflns_limit_k_min -21
_diffrn_reflns_limit_l_max 38
_diffrn_reflns_limit_l_min -38
_diffrn_reflns_number 37436
_diffrn_reflns_theta_full 25.00
_diffrn_reflns_theta_max 25.50
_diffrn_reflns_theta_min 3.04
_diffrn_source 'sealed x-ray tube'
_diffrn_source_current 40
_diffrn_source_power 2.0
_diffrn_source_target Mo
_diffrn_source_voltage 50
_exptl_absorpt_coefficient_mu 1.316
_exptl_absorpt_correction_T_max 1.00000
_exptl_absorpt_correction_T_min 0.99233
_exptl_absorpt_correction_type multi-scan
_exptl_absorpt_process_details
;
CrysAlisPro, Agilent Technologies,
Version 1.171.35.19 (release 27-10-2011 CrysAlis171 .NET)
(compiled Oct 27 2011,15:02:11)
empirical absorption correction using spherical harmonics,
 implemented in SCALE3 ABSPACK scaling algorithm.
;
_exptl_crystal_colour red
_exptl_crystal_density_diffrn 1.567
_exptl_crystal_description block
_exptl_crystal_F_000 3910
_exptl_crystal_size_max 0.13
_exptl_crystal_size_mid 0.11
_exptl_crystal_size_min 0.10
_refine_diff_density_max 1.099
_refine_diff_density_min -0.996
_refine_diff_density_rms 0.124
_refine_ls_extinction_method none
_refine_ls_goodness_of_fit_ref 1.089
_refine_ls_hydrogen_treatment constr
_refine_ls_matrix_type full
_refine_ls_number_parameters 851
_refine_ls_number_reflns 14954
_refine_ls_number_restraints 8
_refine_ls_restrained_S_all 1.090
_refine_ls_R_factor_all 0.0919
_refine_ls_R_factor_gt 0.0728
_refine_ls_shift/su_max 0.001
_refine_ls_shift/su_mean 0.000
_refine_ls_structure_factor_coef Fsqd
_refine_ls_weighting_details 'calc w=1/[\s^2^(Fo^2^)+(0.0980P)^2^+13.8000P] where P=(Fo^2^+2Fc^2^)/3'
_refine_ls_weighting_scheme calc
_refine_ls_wR_factor_gt 0.1676
_refine_ls_wR_factor_ref 0.1783
_reflns_number_gt 12600
_reflns_number_total 14954
_reflns_threshold_expression >2sigma(I)
_cod_data_source_file ic401289k_si_002_2.cif
_cod_data_source_block wai119molt
_cod_original_formula_sum 'C57.50 H96.50 Cl6 Co2 N2 O18 P6 Ru3'
_cod_database_code 4335953
_reflns_odcompleteness_completeness 99.74
_reflns_odcompleteness_iscentric 1
_reflns_odcompleteness_theta 26.32

loop_
_space_group_symop_id
_space_group_symop_operation_xyz
1 'x, y, z'
2 '-x+1/2, y+1/2, -z+1/2'
3 '-x, -y, -z'
4 'x-1/2, -y-1/2, z-1/2'

loop_
_atom_site_label
_atom_site_type_symbol
_atom_site_fract_x
_atom_site_fract_y
_atom_site_fract_z
_atom_site_U_iso_or_equiv
_atom_site_adp_type
_atom_site_occupancy
_atom_site_symmetry_multiplicity
_atom_site_calc_flag
_atom_site_refinement_flags
_atom_site_disorder_assembly
_atom_site_disorder_group
Ru1 Ru 0.41150(4) 0.71764(3) 0.388537(17) 0.02035(14) Uani 1 1 d . A .
Ru2 Ru 0.55536(4) 0.58236(3) 0.245319(16) 0.01800(14) Uani 1 1 d . A .
Ru3 Ru 0.54432(3) 0.57038(3) 0.354615(16) 0.01790(14) Uani 1 1 d . A .
Co1 Co 0.14680(6) 0.78536(5) 0.36046(3) 0.0269(2) Uani 1 1 d . . .
Co2 Co 0.65391(7) 0.74764(5) 0.18050(3) 0.0267(2) Uani 1 1 d . . .
Cl1 Cl 0.46527(13) 0.68866(10) 0.45931(5) 0.0315(4) Uani 1 1 d . . .
Cl2 Cl 0.54099(12) 0.79574(9) 0.38449(6) 0.0295(4) Uani 1 1 d . . .
Cl3 Cl 0.41566(12) 0.52323(9) 0.21928(5) 0.0275(4) Uani 1 1 d . . .
Cl4 Cl 0.64003(13) 0.47095(9) 0.24861(6) 0.0288(4) Uani 1 1 d . . .
P1 P 0.25320(13) 0.84717(10) 0.39998(6) 0.0286(4) Uani 1 1 d . A .
P2 P 0.18986(12) 0.68454(10) 0.39361(6) 0.0248(4) Uani 1 1 d . A .
P3 P 0.24411(12) 0.76057(10) 0.31561(6) 0.0240(4) Uani 1 1 d . A .
P4 P 0.51761(12) 0.74503(9) 0.20273(6) 0.0237(4) Uani 1 1 d . . .
P5 P 0.63162(14) 0.63789(10) 0.15519(6) 0.0284(4) Uani 1 1 d . . .
P6 P 0.72075(12) 0.70568(10) 0.24049(6) 0.0263(4) Uani 1 1 d . . .
O1 O 0.2763(4) 0.9192(3) 0.37490(18) 0.0412(14) Uani 1 1 d . . .
O2 O 0.2152(4) 0.8832(3) 0.44065(18) 0.0423(14) Uani 1 1 d . . .
O3 O 0.1658(3) 0.6935(3) 0.44103(16) 0.0325(12) Uani 1 1 d . . .
O4 O 0.1252(3) 0.6151(3) 0.37861(18) 0.0356(12) Uani 1 1 d . . .
O5 O 0.2125(3) 0.6833(3) 0.29514(15) 0.0293(11) Uani 1 1 d . . .
O6 O 0.2368(3) 0.8111(3) 0.27401(16) 0.0314(12) Uani 1 1 d . . .
O7 O 0.3426(3) 0.8067(3) 0.41570(15) 0.0290(11) Uani 1 1 d . . .
O8 O 0.2902(3) 0.6579(2) 0.39404(15) 0.0265(11) Uani 1 1 d . . .
O9 O 0.3489(3) 0.7592(3) 0.33173(15) 0.0254(10) Uani 1 1 d . . .
O11 O 0.4931(3) 0.8197(3) 0.22522(16) 0.0311(12) Uani 1 1 d . . .
O12 O 0.4441(3) 0.7474(3) 0.16106(17) 0.0360(12) Uani 1 1 d . . .
O13 O 0.5743(4) 0.6347(3) 0.10913(17) 0.0421(14) Uani 1 1 d . . .
O14 O 0.7319(4) 0.6085(3) 0.14539(18) 0.0392(13) Uani 1 1 d . . .
O15 O 0.8306(3) 0.6869(3) 0.24104(19) 0.0388(13) Uani 1 1 d . . .
O16 O 0.7272(3) 0.7745(3) 0.27251(17) 0.0326(12) Uani 1 1 d . . .
O17 O 0.4913(3) 0.6828(2) 0.23127(15) 0.0238(10) Uani 1 1 d . . .
O18 O 0.5867(3) 0.5830(2) 0.18225(15) 0.0271(11) Uani 1 1 d . . .
O19 O 0.6803(3) 0.6395(3) 0.26141(15) 0.0260(10) Uani 1 1 d . . .
N1 N 0.4650(4) 0.6451(3) 0.36831(16) 0.0199(12) Uani 1 1 d . . .
N2 N 0.5342(3) 0.5786(3) 0.29667(16) 0.0170(11) Uani 1 1 d . . .
C1 C 0.0566(5) 0.8769(5) 0.3526(3) 0.044(2) Uani 1 1 d . . .
H1 H 0.0745 0.9274 0.3562 0.053 Uiso 1 1 calc R . .
C2 C 0.0310(5) 0.8281(5) 0.3843(3) 0.044(2) Uani 1 1 d . . .
H2 H 0.0289 0.8406 0.4133 0.053 Uiso 1 1 calc R . .
C3 C 0.0095(6) 0.7585(5) 0.3662(3) 0.052(2) Uani 1 1 d . . .
H3A H -0.0100 0.7158 0.3804 0.062 Uiso 1 1 calc R . .
C4 C 0.0224(5) 0.7640(5) 0.3227(3) 0.046(2) Uani 1 1 d . . .
H4 H 0.0136 0.7253 0.3023 0.055 Uiso 1 1 calc R . .
C5 C 0.0500(5) 0.8359(5) 0.3150(3) 0.045(2) Uani 1 1 d . . .
H5 H 0.0625 0.8544 0.2882 0.054 Uiso 1 1 calc R . .
C6 C 0.7619(6) 0.8245(5) 0.1806(3) 0.048(2) Uani 1 1 d . . .
H6 H 0.8146 0.8292 0.2017 0.058 Uiso 1 1 calc R . .
C7 C 0.6771(7) 0.8609(5) 0.1808(4) 0.054(3) Uani 1 1 d . . .
H7 H 0.6624 0.8945 0.2021 0.065 Uiso 1 1 calc R . .
C8 C 0.6177(7) 0.8409(6) 0.1453(5) 0.074(4) Uani 1 1 d . . .
H8 H 0.5549 0.8570 0.1381 0.088 Uiso 1 1 calc R . .
C9 C 0.6678(10) 0.7918(6) 0.1217(3) 0.074(4) Uani 1 1 d . . .
H9 H 0.6459 0.7700 0.0950 0.089 Uiso 1 1 calc R . .
C10 C 0.7574(7) 0.7812(5) 0.1456(4) 0.059(3) Uani 1 1 d . . .
H10 H 0.8055 0.7494 0.1382 0.071 Uiso 1 1 calc R . .
C11 C 0.3641(16) 0.9626(10) 0.3947(6) 0.044(5) Uiso 0.50 1 d PD A 1
H11A H 0.3601 0.9727 0.4252 0.052 Uiso 0.50 1 calc PR A 1
H11B H 0.4215 0.9334 0.3924 0.052 Uiso 0.50 1 calc PR A 1
C12 C 0.3672(15) 1.0332(10) 0.3710(6) 0.053(5) Uiso 0.50 1 d PD A 1
H12A H 0.3870 1.0234 0.3430 0.080 Uiso 0.50 1 calc PR A 1
H12B H 0.4119 1.0670 0.3869 0.080 Uiso 0.50 1 calc PR A 1
H12C H 0.3048 1.0558 0.3674 0.080 Uiso 0.50 1 calc PR A 1
C11A C 0.3320(19) 0.9737(13) 0.3936(8) 0.066(8) Uiso 0.50 1 d PD A 2
C12A C 0.410(3) 1.001(3) 0.3705(14) 0.072(13) Uiso 0.25 1 d PD A 2
H12D H 0.4646 1.0135 0.3911 0.107 Uiso 0.25 1 calc PR A 2
H12E H 0.3897 1.0453 0.3539 0.107 Uiso 0.25 1 calc PR A 2
H12F H 0.4279 0.9624 0.3512 0.107 Uiso 0.25 1 calc PR A 2
C12B C 0.290(3) 1.0487(17) 0.3922(14) 0.061(11) Uiso 0.25 1 d PD A 2
H12G H 0.2514 1.0558 0.3648 0.091 Uiso 0.25 1 calc PR A 2
H12H H 0.3401 1.0859 0.3954 0.091 Uiso 0.25 1 calc PR A 2
H12I H 0.2511 1.0540 0.4153 0.091 Uiso 0.25 1 calc PR A 2
C13 C 0.2350(12) 0.8558(7) 0.4823(4) 0.097(5) Uani 1 1 d . A .
H13A H 0.2167 0.8029 0.4823 0.117 Uiso 1 1 calc R . .
H13B H 0.3036 0.8583 0.4907 0.117 Uiso 1 1 calc R . .
C14 C 0.1909(12) 0.8926(12) 0.5130(4) 0.139(7) Uani 1 1 d . . .
H14A H 0.1616 0.9380 0.5007 0.208 Uiso 1 1 calc R A .
H14B H 0.2372 0.9053 0.5372 0.208 Uiso 1 1 calc R . .
H14C H 0.1428 0.8604 0.5226 0.208 Uiso 1 1 calc R . .
C15 C 0.1933(7) 0.6354(5) 0.4716(3) 0.051(2) Uani 1 1 d . . .
H15A H 0.2620 0.6278 0.4741 0.061 Uiso 1 1 calc R . .
H15B H 0.1621 0.5884 0.4622 0.061 Uiso 1 1 calc R . .
C16 C 0.1651(8) 0.6584(7) 0.5132(3) 0.067(3) Uani 1 1 d . . .
H16A H 0.1952 0.7056 0.5219 0.100 Uiso 1 1 calc R . .
H16B H 0.1847 0.6206 0.5346 0.100 Uiso 1 1 calc R . .
H16C H 0.0969 0.6642 0.5105 0.100 Uiso 1 1 calc R . .
C17 C 0.1499(6) 0.5546(4) 0.3527(3) 0.043(2) Uani 1 1 d . . .
H17A H 0.2187 0.5471 0.3569 0.052 Uiso 1 1 calc R . .
H17B H 0.1308 0.5658 0.3223 0.052 Uiso 1 1 calc R . .
C18 C 0.1032(12) 0.4882(6) 0.3645(5) 0.108(6) Uani 1 1 d . . .
H18A H 0.1300 0.4727 0.3931 0.162 Uiso 1 1 calc R . .
H18B H 0.1119 0.4487 0.3441 0.162 Uiso 1 1 calc R . .
H18C H 0.0362 0.4981 0.3643 0.162 Uiso 1 1 calc R . .
C19 C 0.2633(5) 0.6465(4) 0.2643(2) 0.0324(17) Uani 1 1 d . . .
H19A H 0.2928 0.6007 0.2767 0.039 Uiso 1 1 calc R . .
H19B H 0.3134 0.6794 0.2562 0.039 Uiso 1 1 calc R . .
C20 C 0.1977(7) 0.6284(6) 0.2265(3) 0.055(2) Uani 1 1 d . . .
H20A H 0.1434 0.6023 0.2353 0.082 Uiso 1 1 calc R . .
H20B H 0.2290 0.5967 0.2075 0.082 Uiso 1 1 calc R . .
H20C H 0.1767 0.6742 0.2116 0.082 Uiso 1 1 calc R . .
C21 C 0.2665(5) 0.8877(4) 0.2767(2) 0.0333(17) Uani 1 1 d . . .
H21A H 0.3272 0.8923 0.2949 0.040 Uiso 1 1 calc R . .
H21B H 0.2195 0.9183 0.2891 0.040 Uiso 1 1 calc R . .
C22 C 0.2761(6) 0.9133(5) 0.2319(3) 0.046(2) Uani 1 1 d . . .
H22A H 0.3261 0.8852 0.2208 0.069 Uiso 1 1 calc R . .
H22B H 0.2915 0.9662 0.2322 0.069 Uiso 1 1 calc R . .
H22C H 0.2168 0.9050 0.2136 0.069 Uiso 1 1 calc R . .
C31 C 0.5060(5) 0.8254(4) 0.2717(2) 0.0307(16) Uani 1 1 d . . .
H31A H 0.5581 0.7930 0.2838 0.037 Uiso 1 1 calc R . .
H31B H 0.4482 0.8097 0.2834 0.037 Uiso 1 1 calc R . .
C32 C 0.5279(6) 0.9047(4) 0.2833(3) 0.042(2) Uani 1 1 d . . .
H32A H 0.5874 0.9186 0.2733 0.062 Uiso 1 1 calc R . .
H32B H 0.5328 0.9105 0.3142 0.062 Uiso 1 1 calc R . .
H32C H 0.4777 0.9366 0.2697 0.062 Uiso 1 1 calc R . .
C33 C 0.3457(6) 0.7366(6) 0.1641(3) 0.051(2) Uani 1 1 d . . .
H33A H 0.3257 0.7689 0.1866 0.062 Uiso 1 1 calc R . .
H33B H 0.3340 0.6845 0.1715 0.062 Uiso 1 1 calc R . .
C34 C 0.2925(8) 0.7549(10) 0.1229(5) 0.115(6) Uani 1 1 d . . .
H34A H 0.2540 0.7989 0.1261 0.173 Uiso 1 1 calc R . .
H34B H 0.2520 0.7132 0.1131 0.173 Uiso 1 1 calc R . .
H34C H 0.3361 0.7650 0.1021 0.173 Uiso 1 1 calc R . .
C35 C 0.4794(7) 0.6043(6) 0.1011(3) 0.058(3) Uani 1 1 d . . .
H35A H 0.4370 0.6415 0.0860 0.069 Uiso 1 1 calc R . .
H35B H 0.4560 0.5927 0.1285 0.069 Uiso 1 1 calc R . .
C36 C 0.4791(9) 0.5360(7) 0.0749(4) 0.084(4) Uani 1 1 d . . .
H36A H 0.5055 0.5470 0.0484 0.126 Uiso 1 1 calc R . .
H36B H 0.4147 0.5181 0.0681 0.126 Uiso 1 1 calc R . .
H36C H 0.5171 0.4979 0.0908 0.126 Uiso 1 1 calc R . .
C37 C 0.7430(7) 0.5317(5) 0.1327(3) 0.051(2) Uani 1 1 d . . .
H37A H 0.6961 0.5196 0.1081 0.061 Uiso 1 1 calc R . .
H37B H 0.7330 0.4982 0.1565 0.061 Uiso 1 1 calc R . .
C38 C 0.8391(7) 0.5218(6) 0.1209(3) 0.065(3) Uani 1 1 d . . .
H38A H 0.8490 0.5560 0.0978 0.097 Uiso 1 1 calc R . .
H38B H 0.8468 0.4707 0.1114 0.097 Uiso 1 1 calc R . .
H38C H 0.8851 0.5320 0.1457 0.097 Uiso 1 1 calc R . .
C39 C 0.8649(6) 0.6118(5) 0.2376(3) 0.048(2) Uani 1 1 d . . .
H39A H 0.9158 0.6115 0.2192 0.058 Uiso 1 1 calc R . .
H39B H 0.8135 0.5800 0.2241 0.058 Uiso 1 1 calc R . .
C40 C 0.9004(9) 0.5813(6) 0.2798(4) 0.084(4) Uani 1 1 d . . .
H40A H 0.9480 0.6146 0.2941 0.127 Uiso 1 1 calc R . .
H40B H 0.9283 0.5325 0.2763 0.127 Uiso 1 1 calc R . .
H40C H 0.8485 0.5764 0.2970 0.127 Uiso 1 1 calc R . .
C41 C 0.7578(6) 0.7655(5) 0.3176(3) 0.043(2) Uani 1 1 d . . .
H41A H 0.8147 0.7341 0.3218 0.051 Uiso 1 1 calc R . .
H41B H 0.7080 0.7410 0.3316 0.051 Uiso 1 1 calc R . .
C42 C 0.7783(6) 0.8397(5) 0.3365(3) 0.047(2) Uani 1 1 d . . .
H42A H 0.8279 0.8633 0.3226 0.071 Uiso 1 1 calc R . .
H42B H 0.7991 0.8346 0.3670 0.071 Uiso 1 1 calc R . .
H42C H 0.7216 0.8702 0.3323 0.071 Uiso 1 1 calc R . .
C51 C 0.6996(5) 0.5856(4) 0.3595(2) 0.0311(17) Uani 1 1 d . . .
H51 H 0.7267 0.6139 0.3388 0.037 Uiso 1 1 calc R A .
C52 C 0.6815(5) 0.5072(4) 0.3573(2) 0.0289(16) Uani 1 1 d . A .
H52 H 0.6886 0.4755 0.3340 0.035 Uiso 1 1 calc R . .
C53 C 0.6510(5) 0.4861(4) 0.3968(2) 0.0256(15) Uani 1 1 d . . .
C54 C 0.6408(5) 0.5527(4) 0.4217(2) 0.0267(15) Uani 1 1 d . A .
C55 C 0.6703(5) 0.6137(4) 0.3978(2) 0.0307(17) Uani 1 1 d . A .
H55 H 0.6703 0.6643 0.4060 0.037 Uiso 1 1 calc R . .
C56 C 0.6306(5) 0.4166(4) 0.4137(2) 0.0312(17) Uani 1 1 d . A .
H56 H 0.6341 0.3727 0.3974 0.037 Uiso 1 1 calc R . .
C57 C 0.6060(5) 0.4138(4) 0.4538(3) 0.0355(18) Uani 1 1 d . . .
H57 H 0.5920 0.3671 0.4653 0.043 Uiso 1 1 calc R A .
C58 C 0.6006(5) 0.4776(5) 0.4788(2) 0.040(2) Uani 1 1 d . A .
H58 H 0.5853 0.4726 0.5071 0.048 Uiso 1 1 calc R . .
C59 C 0.6167(5) 0.5457(5) 0.4638(2) 0.0318(17) Uani 1 1 d . . .
H59 H 0.6119 0.5883 0.4810 0.038 Uiso 1 1 calc R A .
C61 C 0.4261(5) 0.4928(4) 0.3518(2) 0.0240(15) Uani 1 1 d . . .
H3 H 0.4300 0.5341 0.3335 0.029 Uiso 1 1 calc R A .
C62 C 0.3953(5) 0.4918(4) 0.3945(2) 0.0274(16) Uani 1 1 d . A .
H62 H 0.3739 0.5338 0.4087 0.033 Uiso 1 1 calc R . .
C63 C 0.4021(5) 0.4224(4) 0.4105(2) 0.0340(17) Uani 1 1 d . . .
H63 H 0.3879 0.4087 0.4380 0.041 Uiso 1 1 calc R A .
C64 C 0.4336(5) 0.3722(4) 0.3801(2) 0.0300(16) Uani 1 1 d . A .
C65 C 0.4500(5) 0.4134(4) 0.3439(2) 0.0260(15) Uani 1 1 d . A .
C66 C 0.4510(6) 0.2964(5) 0.3810(3) 0.042(2) Uani 1 1 d . . .
H66 H 0.4419 0.2681 0.4054 0.050 Uiso 1 1 calc R A .
C67 C 0.4811(6) 0.2627(4) 0.3463(3) 0.043(2) Uani 1 1 d . A .
H67 H 0.4931 0.2109 0.3469 0.052 Uiso 1 1 calc R . .
C68 C 0.4941(6) 0.3030(4) 0.3108(3) 0.041(2) Uani 1 1 d . . .
H68 H 0.5136 0.2784 0.2869 0.050 Uiso 1 1 calc R A .
C69 C 0.4794(5) 0.3788(4) 0.3090(2) 0.0297(16) Uani 1 1 d . A .
H69 H 0.4893 0.4063 0.2843 0.036 Uiso 1 1 calc R . .
Cl11 Cl 0.5148(5) 0.1445(3) 0.46086(14) 0.154(2) Uani 1 1 d . . .
Cl12 Cl 0.4100(8) 0.0577(5) 0.5167(3) 0.277(6) Uani 1 1 d . . .
C11S C 0.4759(13) 0.1319(8) 0.5099(4) 0.115(6) Uani 1 1 d . . .
H11C H 0.5316 0.1299 0.5316 0.138 Uiso 1 1 calc R . .
H11D H 0.4396 0.1764 0.5160 0.138 Uiso 1 1 calc R . .
C1S C 0.9045(19) 0.5261(15) 0.4451(9) 0.144(9) Uiso 0.75 1 d PD B 1
C2S C 0.911(2) 0.6068(16) 0.4498(10) 0.180(12) Uiso 0.75 1 d PD B 1
C3S C 0.8731(19) 0.6581(16) 0.4791(9) 0.146(9) Uiso 0.75 1 d PD B 1
C4S C 0.875(4) 0.7424(19) 0.4861(16) 0.28(2) Uiso 0.75 1 d PD B 1
C5S C 0.800(3) 0.799(2) 0.4765(17) 0.29(2) Uiso 0.75 1 d PD B 1
C6S C 0.853(2) 0.871(2) 0.4735(11) 0.184(12) Uiso 0.75 1 d PD B 1

loop_
_atom_site_aniso_label
_atom_site_aniso_U_11
_atom_site_aniso_U_22
_atom_site_aniso_U_33
_atom_site_aniso_U_23
_atom_site_aniso_U_13
_atom_site_aniso_U_12
Ru1 0.0232(3) 0.0168(3) 0.0216(3) -0.0001(2) 0.0048(2) 0.0040(2)
Ru2 0.0235(3) 0.0130(2) 0.0182(3) 0.0007(2) 0.0057(2) -0.0023(2)
Ru3 0.0200(3) 0.0162(3) 0.0177(3) 0.0001(2) 0.0031(2) 0.0030(2)
Co1 0.0248(5) 0.0251(5) 0.0319(6) 0.0043(4) 0.0074(4) 0.0077(4)
Co2 0.0304(5) 0.0184(5) 0.0335(6) 0.0063(4) 0.0122(4) -0.0037(4)
Cl1 0.0420(10) 0.0316(9) 0.0210(9) 0.0022(7) 0.0038(7) 0.0109(8)
Cl2 0.0286(9) 0.0238(8) 0.0360(10) -0.0007(7) 0.0044(7) -0.0033(7)
Cl3 0.0289(9) 0.0245(8) 0.0286(9) -0.0026(7) 0.0014(7) -0.0104(7)
Cl4 0.0404(10) 0.0174(8) 0.0307(9) 0.0030(7) 0.0128(7) 0.0055(7)
P1 0.0329(10) 0.0213(9) 0.0328(11) -0.0018(8) 0.0091(8) 0.0073(8)
P2 0.0236(9) 0.0225(9) 0.0295(10) 0.0024(8) 0.0084(7) 0.0020(7)
P3 0.0248(9) 0.0234(9) 0.0244(9) 0.0056(8) 0.0050(7) 0.0037(7)
P4 0.0255(9) 0.0184(8) 0.0278(10) 0.0060(7) 0.0055(7) 0.0011(7)
P5 0.0394(11) 0.0230(9) 0.0251(10) 0.0035(8) 0.0133(8) -0.0017(8)
P6 0.0213(9) 0.0206(9) 0.0380(11) 0.0020(8) 0.0074(8) -0.0029(7)
O1 0.052(3) 0.022(3) 0.049(4) 0.003(2) 0.003(3) -0.006(2)
O2 0.045(3) 0.041(3) 0.043(3) -0.009(3) 0.014(3) 0.020(3)
O3 0.037(3) 0.034(3) 0.029(3) 0.003(2) 0.012(2) 0.009(2)
O4 0.032(3) 0.029(3) 0.048(3) -0.001(3) 0.015(2) -0.004(2)
O5 0.032(3) 0.030(3) 0.027(3) -0.003(2) 0.007(2) -0.003(2)
O6 0.033(3) 0.030(3) 0.030(3) 0.013(2) -0.001(2) 0.005(2)
O7 0.037(3) 0.021(2) 0.029(3) -0.005(2) 0.005(2) 0.006(2)
O8 0.026(3) 0.020(2) 0.035(3) 0.004(2) 0.011(2) 0.0036(19)
O9 0.026(3) 0.026(2) 0.025(3) 0.005(2) 0.0073(19) 0.002(2)
O11 0.035(3) 0.018(2) 0.042(3) 0.008(2) 0.010(2) 0.005(2)
O12 0.029(3) 0.043(3) 0.036(3) 0.005(3) 0.003(2) -0.003(2)
O13 0.063(4) 0.035(3) 0.030(3) 0.005(2) 0.010(3) -0.008(3)
O14 0.045(3) 0.026(3) 0.051(4) 0.007(3) 0.021(3) 0.003(2)
O15 0.025(3) 0.032(3) 0.061(4) 0.005(3) 0.014(2) 0.002(2)
O16 0.034(3) 0.022(3) 0.041(3) 0.001(2) 0.001(2) -0.001(2)
O17 0.024(2) 0.017(2) 0.032(3) 0.002(2) 0.009(2) -0.0015(19)
O18 0.043(3) 0.018(2) 0.023(3) -0.001(2) 0.012(2) -0.003(2)
O19 0.028(3) 0.021(2) 0.028(3) 0.003(2) 0.003(2) -0.005(2)
N1 0.024(3) 0.019(3) 0.017(3) 0.000(2) 0.005(2) -0.003(2)
N2 0.021(3) 0.010(2) 0.020(3) -0.006(2) 0.000(2) 0.002(2)
C1 0.031(4) 0.039(5) 0.064(6) 0.008(4) 0.005(4) 0.016(4)
C2 0.021(4) 0.068(6) 0.044(5) 0.008(5) 0.006(3) 0.025(4)
C3 0.031(4) 0.047(5) 0.078(7) 0.027(5) 0.014(4) 0.019(4)
C4 0.022(4) 0.049(5) 0.064(6) -0.005(5) -0.008(4) 0.007(4)
C5 0.026(4) 0.058(6) 0.052(6) 0.014(5) 0.004(4) 0.009(4)
C6 0.050(5) 0.034(5) 0.064(6) 0.013(5) 0.018(4) -0.017(4)
C7 0.068(7) 0.021(4) 0.081(7) 0.016(5) 0.043(6) -0.003(4)
C8 0.047(6) 0.053(6) 0.122(11) 0.060(7) 0.016(7) -0.006(5)
C9 0.134(12) 0.055(7) 0.035(5) 0.024(5) 0.018(6) -0.043(7)
C10 0.065(7) 0.035(5) 0.090(8) 0.020(5) 0.055(6) -0.002(4)
C13 0.167(14) 0.081(9) 0.049(7) -0.006(6) 0.035(8) 0.044(9)
C14 0.147(14) 0.22(2) 0.051(8) -0.022(11) 0.039(8) 0.067(14)
C15 0.073(6) 0.044(5) 0.035(5) 0.009(4) 0.009(4) 0.009(5)
C16 0.076(7) 0.090(8) 0.035(5) 0.019(5) 0.014(5) 0.022(6)
C17 0.045(5) 0.024(4) 0.061(6) -0.007(4) 0.006(4) -0.001(3)
C18 0.178(15) 0.046(7) 0.117(12) -0.019(7) 0.092(11) -0.040(8)
C19 0.035(4) 0.036(4) 0.027(4) -0.003(3) 0.008(3) 0.005(3)
C20 0.054(6) 0.071(7) 0.040(5) -0.012(5) 0.012(4) 0.001(5)
C21 0.032(4) 0.030(4) 0.038(4) 0.009(3) 0.007(3) 0.008(3)
C22 0.038(5) 0.048(5) 0.053(6) 0.022(4) 0.004(4) 0.006(4)
C31 0.041(4) 0.024(4) 0.028(4) 0.000(3) 0.007(3) 0.002(3)
C32 0.053(5) 0.029(4) 0.043(5) -0.005(4) 0.006(4) -0.007(4)
C33 0.027(4) 0.069(6) 0.057(6) 0.001(5) 0.002(4) -0.005(4)
C34 0.048(7) 0.190(17) 0.101(11) 0.029(11) -0.019(7) 0.035(9)
C35 0.058(6) 0.066(7) 0.046(6) 0.000(5) -0.006(4) 0.001(5)
C36 0.094(9) 0.086(9) 0.076(8) -0.022(7) 0.026(7) -0.031(7)
C37 0.068(6) 0.028(4) 0.063(6) -0.003(4) 0.033(5) 0.007(4)
C38 0.071(7) 0.062(7) 0.067(7) 0.006(6) 0.028(5) 0.025(5)
C39 0.043(5) 0.036(5) 0.068(7) 0.001(5) 0.013(4) 0.012(4)
C40 0.079(8) 0.048(6) 0.117(11) -0.013(7) -0.029(7) 0.020(6)
C41 0.044(5) 0.040(5) 0.042(5) 0.000(4) -0.003(4) 0.012(4)
C42 0.052(5) 0.035(5) 0.052(6) -0.003(4) -0.002(4) 0.004(4)
C51 0.017(3) 0.042(4) 0.033(4) 0.012(3) -0.004(3) 0.002(3)
C52 0.028(4) 0.037(4) 0.022(4) -0.001(3) 0.003(3) 0.004(3)
C53 0.023(4) 0.034(4) 0.020(4) -0.003(3) 0.004(3) 0.008(3)
C54 0.022(4) 0.027(4) 0.030(4) -0.005(3) -0.001(3) 0.008(3)
C55 0.025(4) 0.037(4) 0.029(4) -0.001(3) -0.004(3) 0.003(3)
C56 0.035(4) 0.027(4) 0.032(4) -0.003(3) 0.005(3) 0.020(3)
C57 0.032(4) 0.032(4) 0.043(5) 0.010(4) 0.003(3) 0.009(3)
C58 0.036(4) 0.067(6) 0.017(4) 0.012(4) 0.006(3) 0.022(4)
C59 0.030(4) 0.046(5) 0.019(4) -0.008(3) -0.001(3) 0.015(3)
C61 0.028(4) 0.017(3) 0.028(4) 0.007(3) 0.007(3) 0.003(3)
C62 0.023(4) 0.032(4) 0.028(4) -0.001(3) 0.008(3) 0.001(3)
C63 0.038(4) 0.039(4) 0.026(4) 0.008(3) 0.010(3) -0.004(3)
C64 0.031(4) 0.024(4) 0.033(4) 0.007(3) -0.001(3) 0.001(3)
C65 0.026(4) 0.029(4) 0.022(4) 0.005(3) 0.000(3) -0.002(3)
C66 0.044(5) 0.034(4) 0.047(5) 0.013(4) 0.007(4) -0.003(4)
C67 0.045(5) 0.025(4) 0.060(6) 0.001(4) 0.007(4) -0.001(4)
C68 0.045(5) 0.020(4) 0.060(6) -0.012(4) 0.009(4) -0.008(3)
C69 0.032(4) 0.030(4) 0.028(4) -0.006(3) 0.006(3) -0.014(3)
Cl11 0.257(7) 0.119(4) 0.081(3) 0.001(3) -0.002(3) 0.017(4)
Cl12 0.439(14) 0.210(8) 0.194(7) -0.084(6) 0.093(8) -0.195(9)
C11S 0.182(16) 0.083(10) 0.074(10) 0.002(8) -0.011(10) -0.019(10)

loop_
_atom_type_symbol
_atom_type_description
_atom_type_scat_dispersion_real
_atom_type_scat_dispersion_imag
_atom_type_scat_source
C C 0.0033 0.0016 'International Tables Vol C Tables 4.2.6.8 and 6.1.1.4'
H H 0.0000 0.0000 'International Tables Vol C Tables 4.2.6.8 and 6.1.1.4'
Cl Cl 0.1484 0.1585 'International Tables Vol C Tables 4.2.6.8 and 6.1.1.4'
Co Co 0.3494 0.9721 'International Tables Vol C Tables 4.2.6.8 and 6.1.1.4'
N N 0.0061 0.0033 'International Tables Vol C Tables 4.2.6.8 and 6.1.1.4'
O O 0.0106 0.0060 'International Tables Vol C Tables 4.2.6.8 and 6.1.1.4'
P P 0.1023 0.0942 'International Tables Vol C Tables 4.2.6.8 and 6.1.1.4'
Ru Ru -1.2594 0.8363 'International Tables Vol C Tables 4.2.6.8 and 6.1.1.4'

loop_
_geom_angle_atom_site_label_1
_geom_angle_atom_site_label_2
_geom_angle_atom_site_label_3
_geom_angle
Cl1 Ru1 Cl2 90.86(7)
O7 Ru1 Cl1 84.15(14)
O7 Ru1 Cl2 88.80(14)
O8 Ru1 Cl1 89.20(14)
O8 Ru1 Cl2 174.29(13)
O8 Ru1 O7 85.53(18)
O9 Ru1 Cl1 168.41(14)
O9 Ru1 Cl2 89.91(14)
O9 Ru1 O7 84.30(18)
O9 Ru1 O8 88.89(18)
N1 Ru1 Cl1 94.42(18)
N1 Ru1 Cl2 92.56(18)
N1 Ru1 O7 178.0(2)
N1 Ru1 O8 93.1(2)
N1 Ru1 O9 97.1(2)
Cl3 Ru2 Cl4 92.44(6)
O17 Ru2 Cl3 89.08(13)
O17 Ru2 Cl4 168.81(14)
O17 Ru2 O18 86.09(18)
O17 Ru2 O19 88.02(18)
O18 Ru2 Cl3 86.69(14)
O18 Ru2 Cl4 82.93(13)
O19 Ru2 Cl3 173.39(14)
O19 Ru2 Cl4 89.27(14)
O19 Ru2 O18 87.18(19)
N2 Ru2 Cl3 94.20(17)
N2 Ru2 Cl4 94.36(17)
N2 Ru2 O17 96.6(2)
N2 Ru2 O18 177.2(2)
N2 Ru2 O19 92.0(2)
N1 Ru3 C51 122.2(3)
N1 Ru3 C52 156.1(2)
N1 Ru3 C53 133.7(2)
N1 Ru3 C54 101.2(2)
N1 Ru3 C55 94.4(2)
N1 Ru3 C61 88.8(2)
N2 Ru3 N1 101.5(2)
N2 Ru3 C51 90.9(3)
N2 Ru3 C52 92.3(2)
N2 Ru3 C53 124.5(2)
N2 Ru3 C54 149.4(2)
N2 Ru3 C55 122.4(3)
N2 Ru3 C61 92.6(2)
C51 Ru3 C52 37.2(3)
C51 Ru3 C53 58.9(3)
C51 Ru3 C54 59.6(3)
C51 Ru3 C55 36.8(3)
C52 Ru3 C53 35.0(2)
C52 Ru3 C54 59.8(2)
C54 Ru3 C53 34.9(2)
C55 Ru3 C52 61.7(3)
C55 Ru3 C53 58.9(3)
C55 Ru3 C54 35.4(3)
C61 Ru3 C51 147.4(3)
C61 Ru3 C52 110.2(3)
C61 Ru3 C53 93.2(2)
C61 Ru3 C54 108.1(2)
C61 Ru3 C55 143.2(3)
P2 Co1 P1 90.79(8)
P2 Co1 P3 88.52(7)
P3 Co1 P1 91.02(8)
C1 Co1 P1 92.6(3)
C1 Co1 P2 149.4(3)
C1 Co1 P3 121.8(3)
C2 Co1 P1 98.1(3)
C2 Co1 P2 109.6(3)
C2 Co1 P3 159.5(2)
C2 Co1 C1 39.8(3)
C2 Co1 C3 39.7(4)
C2 Co1 C4 66.4(4)
C2 Co1 C5 65.6(3)
C3 Co1 P1 133.4(3)
C3 Co1 P2 88.8(2)
C3 Co1 P3 135.5(3)
C3 Co1 C1 67.1(3)
C3 Co1 C5 66.3(3)
C4 Co1 P1 158.9(3)
C4 Co1 P2 107.6(3)
C4 Co1 P3 99.6(3)
C4 Co1 C1 66.3(4)
C4 Co1 C3 40.1(4)
C4 Co1 C5 39.1(3)
C5 Co1 P1 122.5(3)
C5 Co1 P2 146.5(3)
C5 Co1 P3 94.0(3)
C5 Co1 C1 39.0(3)
P5 Co2 P4 90.07(8)
P5 Co2 P6 91.95(8)
P6 Co2 P4 91.73(8)
C6 Co2 P4 136.0(3)
C6 Co2 P5 133.9(3)
C6 Co2 P6 88.9(3)
C7 Co2 P4 99.9(3)
C7 Co2 P5 158.3(3)
C7 Co2 P6 106.8(3)
C7 Co2 C6 38.9(4)
C8 Co2 P4 90.8(3)
C8 Co2 P5 122.6(4)
C8 Co2 P6 145.3(4)
C8 Co2 C6 66.0(4)
C8 Co2 C7 38.9(4)
C8 Co2 C9 40.2(5)
C8 Co2 C10 67.5(4)
C9 Co2 P4 119.7(4)
C9 Co2 P5 92.7(3)
C9 Co2 P6 148.2(4)
C9 Co2 C6 65.7(4)
C9 Co2 C7 65.6(4)
C10 Co2 P4 158.1(3)
C10 Co2 P5 99.0(3)
C10 Co2 P6 107.7(4)
C10 Co2 C6 38.2(4)
C10 Co2 C7 65.4(4)
C10 Co2 C9 40.6(5)
O1 P1 Co1 108.1(2)
O1 P1 O2 100.5(3)
O2 P1 Co1 112.9(2)
O7 P1 Co1 117.0(2)
O7 P1 O1 110.0(3)
O7 P1 O2 107.0(3)
O3 P2 Co1 106.9(2)
O3 P2 O4 100.0(3)
O4 P2 Co1 113.3(2)
O8 P2 Co1 119.2(2)
O8 P2 O3 109.8(3)
O8 P2 O4 105.8(3)
O5 P3 Co1 106.0(2)
O5 P3 O6 100.4(3)
O6 P3 Co1 116.2(2)
O9 P3 Co1 118.3(2)
O9 P3 O5 110.1(3)
O9 P3 O6 104.3(3)
O11 P4 Co2 112.8(2)
O11 P4 O12 100.8(3)
O12 P4 Co2 105.5(2)
O17 P4 Co2 120.75(19)
O17 P4 O11 106.1(3)
O17 P4 O12 109.0(3)
O13 P5 Co2 114.4(2)
O13 P5 O14 100.9(3)
O14 P5 Co2 106.3(2)
O18 P5 Co2 116.8(2)
O18 P5 O13 106.7(3)
O18 P5 O14 110.5(3)
O15 P6 Co2 114.4(2)
O16 P6 Co2 105.6(2)
O16 P6 O15 100.1(3)
O19 P6 Co2 120.5(2)
O19 P6 O15 104.9(3)
O19 P6 O16 109.4(3)
C11 O1 P1 115.0(7)
C11A O1 P1 121.7(11)
C11A O1 C11 18.3(13)
C13 O2 P1 124.3(6)
C15 O3 P2 118.9(5)
C17 O4 P2 126.2(5)
C19 O5 P3 122.5(5)
C21 O6 P3 120.6(5)
P1 O7 Ru1 130.8(3)
P2 O8 Ru1 129.9(3)
P3 O9 Ru1 127.4(3)
C31 O11 P4 120.3(4)
C33 O12 P4 120.0(5)
C35 O13 P5 122.9(5)
C37 O14 P5 119.9(5)
C39 O15 P6 122.5(5)
C41 O16 P6 121.5(5)
P4 O17 Ru2 130.0(3)
P5 O18 Ru2 134.5(3)
P6 O19 Ru2 130.6(3)
Ru1 N1 Ru3 168.0(3)
Ru2 N2 Ru3 165.0(3)
C2 C1 Co1 68.6(4)
C5 C1 Co1 70.1(5)
C5 C1 C2 106.0(8)
C1 C2 Co1 71.6(5)
C3 C2 Co1 70.3(5)
C3 C2 C1 109.5(8)
C2 C3 Co1 70.0(5)
C2 C3 C4 106.5(8)
C4 C3 Co1 69.9(5)
C3 C4 Co1 69.9(5)
C5 C4 Co1 71.4(5)
C5 C4 C3 108.1(8)
C1 C5 Co1 71.0(5)
C4 C5 Co1 69.5(5)
C4 C5 C1 109.8(8)
C7 C6 Co2 70.1(5)
C10 C6 Co2 69.6(5)
C10 C6 C7 108.9(9)
C6 C7 Co2 70.9(5)
C8 C7 Co2 69.7(5)
C8 C7 C6 109.4(10)
C7 C8 Co2 71.4(5)
C7 C8 C9 106.9(10)
C9 C8 Co2 70.1(6)
C8 C9 Co2 69.7(6)
C8 C9 C10 106.9(10)
C10 C9 Co2 69.5(5)
C6 C10 Co2 72.2(5)
C6 C10 C9 107.8(9)
C9 C10 Co2 69.9(5)
C12 C11 O1 107.6(15)
O1 C11A C12A 118(3)
O1 C11A C12B 116(3)
C12B C11A C12A 91(3)
C14 C13 O2 115.4(12)
O3 C15 C16 107.9(7)
O4 C17 C18 109.2(8)
O5 C19 C20 108.9(6)
O6 C21 C22 107.3(7)
O11 C31 C32 108.0(6)
O12 C33 C34 108.7(9)
O13 C35 C36 110.3(9)
O14 C37 C38 108.7(8)
O15 C39 C40 111.4(8)
O16 C41 C42 108.4(7)
C52 C51 Ru3 72.7(4)
C55 C51 Ru3 72.9(4)
C55 C51 C52 108.7(7)
C51 C52 Ru3 70.1(4)
C53 C52 Ru3 78.9(4)
C53 C52 C51 107.1(6)
C52 C53 Ru3 66.1(4)
C52 C53 C54 108.4(6)
C54 C53 Ru3 71.5(4)
C56 C53 Ru3 128.2(5)
C56 C53 C52 132.2(7)
C56 C53 C54 119.4(6)
C53 C54 Ru3 73.6(4)
C55 C54 Ru3 66.9(4)
C55 C54 C53 107.0(6)
C59 C54 Ru3 131.1(5)
C59 C54 C53 119.1(7)
C59 C54 C55 133.4(7)
C51 C55 Ru3 70.3(4)
C51 C55 C54 108.3(7)
C54 C55 Ru3 77.7(4)
C57 C56 C53 118.5(7)
C56 C57 C58 122.3(7)
C59 C58 C57 121.6(7)
C58 C59 C54 118.9(7)
C62 C61 Ru3 106.8(4)
C62 C61 C65 104.0(6)
C65 C61 Ru3 115.1(4)
C63 C62 C61 109.8(6)
C62 C63 C64 110.4(7)
C65 C64 C63 108.0(6)
C66 C64 C63 132.8(8)
C66 C64 C65 119.2(7)
C64 C65 C61 107.7(6)
C69 C65 C61 131.6(6)
C69 C65 C64 120.6(7)
C67 C66 C64 119.7(8)
C66 C67 C68 120.5(8)
C67 C68 C69 121.7(8)
C65 C69 C68 118.2(7)
Cl12 C11S Cl11 118.1(9)
C3S C2S C1S 132(3)
C2S C3S C4S 136(3)
C5S C4S C3S 131(4)
C4S C5S C6S 104(3)

loop_
_geom_bond_atom_site_label_1
_geom_bond_atom_site_label_2
_geom_bond_distance
Ru1 Cl1 2.3373(18)
Ru1 Cl2 2.3513(18)
Ru1 O7 2.125(5)
Ru1 O8 2.075(5)
Ru1 O9 2.052(5)
Ru1 N1 1.684(5)
Ru2 Cl3 2.3340(16)
Ru2 Cl4 2.3470(17)
Ru2 O17 2.058(4)
Ru2 O18 2.099(5)
Ru2 O19 2.080(4)
Ru2 N2 1.690(5)
Ru3 N1 1.852(5)
Ru3 N2 1.827(5)
Ru3 C51 2.236(7)
Ru3 C52 2.271(7)
Ru3 C53 2.438(7)
Ru3 C54 2.411(7)
Ru3 C55 2.270(7)
Ru3 C61 2.195(7)
Co1 P1 2.164(2)
Co1 P2 2.154(2)
Co1 P3 2.157(2)
Co1 C1 2.098(8)
Co1 C2 2.059(8)
Co1 C3 2.062(9)
Co1 C4 2.062(8)
Co1 C5 2.086(8)
Co2 P4 2.161(2)
Co2 P5 2.147(2)
Co2 P6 2.157(2)
Co2 C6 2.082(8)
Co2 C7 2.072(8)
Co2 C8 2.050(9)
Co2 C9 2.055(9)
Co2 C10 2.050(8)
P1 O1 1.580(5)
P1 O2 1.597(5)
P1 O7 1.508(5)
P2 O3 1.588(5)
P2 O4 1.598(5)
P2 O8 1.520(5)
P3 O5 1.582(5)
P3 O6 1.595(5)
P3 O9 1.530(5)
P4 O11 1.584(5)
P4 O12 1.586(5)
P4 O17 1.518(5)
P5 O13 1.586(6)
P5 O14 1.602(6)
P5 O18 1.505(5)
P6 O15 1.613(5)
P6 O16 1.599(5)
P6 O19 1.516(5)
O1 C11 1.55(2)
O1 C11A 1.36(3)
O2 C13 1.405(13)
O3 C15 1.448(9)
O4 C17 1.437(9)
O5 C19 1.450(8)
O6 C21 1.447(9)
O11 C31 1.465(8)
O12 C33 1.443(9)
O13 C35 1.464(11)
O14 C37 1.458(9)
O15 C39 1.452(9)
O16 C41 1.450(9)
C1 C2 1.417(12)
C1 C5 1.395(12)
C2 C3 1.400(13)
C3 C4 1.415(13)
C4 C5 1.387(12)
C6 C7 1.385(13)
C6 C10 1.352(14)
C7 C8 1.372(16)
C8 C9 1.412(17)
C9 C10 1.424(16)
C11 C12 1.482(16)
C11A C12A 1.500(19)
C11A C12B 1.481(19)
C13 C14 1.391(16)
C15 C16 1.483(12)
C17 C18 1.445(13)
C19 C20 1.465(11)
C21 C22 1.513(11)
C31 C32 1.500(10)
C33 C34 1.464(14)
C35 C36 1.485(15)
C37 C38 1.486(12)
C39 C40 1.477(15)
C41 C42 1.482(11)
C51 C52 1.440(10)
C51 C55 1.424(11)
C52 C53 1.425(10)
C53 C54 1.456(10)
C53 C56 1.409(10)
C54 C55 1.430(11)
C54 C59 1.422(10)
C56 C57 1.360(11)
C57 C58 1.405(12)
C58 C59 1.349(12)
C61 C62 1.472(9)
C61 C65 1.503(9)
C62 C63 1.352(10)
C63 C64 1.434(11)
C64 C65 1.410(10)
C64 C66 1.392(10)
C65 C69 1.380(10)
C66 C67 1.370(12)
C67 C68 1.370(12)
C68 C69 1.385(10)
Cl11 C11S 1.727(16)
Cl12 C11S 1.670(16)
C1S C2S 1.466(18)
C2S C3S 1.462(18)
C3S C4S 1.538(19)
C4S C5S 1.49(2)
C5S C6S 1.513(19)
